data_4127240
loop_
_publ_author_name
'Herz, Katharina'
'Podewitz, Maren'
'St\"ohr, Laura'
'Wang, Dongren'
'Frey, Wolfgang'
'Liedl, Klaus R.'
'Sen, Suman'
'Buchmeiser, Michael R.'

_publ_section_title
;
 Mechanism of Olefin Metathesis with Neutral and Cationic Molybdenum Imido
 Alkylidene N-Heterocyclic Carbene Complexes.
;
_journal_issue 20
_journal_name_full 'Journal of the American Chemical Society'
_journal_page_first 8264
_journal_page_last 8276
_journal_paper_doi 10.1021/jacs.9b02092
_journal_volume 141
_journal_year 2019
_chemical_formula_moiety 'C46 H43 F8 Mo N3 O5 S, C2 H4 Cl2'
_chemical_formula_sum 'C46 H47 Cl2 F8 Mo N3 O5 S'
_chemical_formula_weight 1072.76
_chemical_name_systematic 6a
_space_group_crystal_system triclinic
_space_group_IT_number 2
_space_group_name_Hall '-P 1'
_space_group_name_H-M_alt 'P -1'
_symmetry_space_group_name_Hall '-P 1'
_symmetry_space_group_name_H-M 'P -1'
_atom_sites_solution_hydrogens geom
_audit_creation_method SHELXL-2016/4
_cell_angle_alpha 85.916(3)
_cell_angle_beta 73.747(2)
_cell_angle_gamma 75.819(2)
_cell_formula_units_Z 2
_cell_length_a 12.6134(7)
_cell_length_b 13.4666(7)
_cell_length_c 16.8383(10)
_cell_measurement_reflns_used 8938
_cell_measurement_temperature 130(2)
_cell_measurement_theta_max 26.446
_cell_measurement_theta_min 1.730
_cell_volume 2662.2(3)
_computing_cell_refinement 'Bruker APEXII Software Suite, 2008'
_computing_data_collection 'Bruker APEXII Software Suite, 2008'
_computing_data_reduction 'Bruker APEXII Software Suite, 2008'
_computing_molecular_graphics 'SHELXTL-plus, XP (Sheldrick, 1991)'
_computing_structure_refinement 'SHELXL-2016/4 (Sheldrick, 2016)'
_computing_structure_solution 'SHELXS-2016/4 (Sheldrick, 2016)'
_diffrn_ambient_temperature 130(2)
_diffrn_measured_fraction_theta_full 0.998
_diffrn_measured_fraction_theta_max 0.992
_diffrn_measurement_device_type 'Bruker Kappa AEXII Duo'
_diffrn_measurement_method 'Omega + Phi Scans'
_diffrn_radiation_type MoK\a
_diffrn_radiation_wavelength 0.71073
_diffrn_reflns_av_R_equivalents 0.0272
_diffrn_reflns_av_unetI/netI 0.0310
_diffrn_reflns_Laue_measured_fraction_full 0.998
_diffrn_reflns_Laue_measured_fraction_max 0.992
_diffrn_reflns_limit_h_max 15
_diffrn_reflns_limit_h_min -15
_diffrn_reflns_limit_k_max 16
_diffrn_reflns_limit_k_min -16
_diffrn_reflns_limit_l_max 21
_diffrn_reflns_limit_l_min -21
_diffrn_reflns_number 42846
_diffrn_reflns_point_group_measured_fraction_full 0.998
_diffrn_reflns_point_group_measured_fraction_max 0.992
_diffrn_reflns_theta_full 25.242
_diffrn_reflns_theta_max 26.446
_diffrn_reflns_theta_min 1.730
_diffrn_source sealed-tube
_exptl_absorpt_coefficient_mu 0.457
_exptl_absorpt_correction_T_max 0.7454
_exptl_absorpt_correction_T_min 0.6914
_exptl_absorpt_correction_type multi-scan
_exptl_absorpt_process_details 'Blessing, 1995'
_exptl_crystal_colour orange
_exptl_crystal_density_diffrn 1.338
_exptl_crystal_description prism
_exptl_crystal_F_000 1096
_exptl_crystal_size_max 0.337
_exptl_crystal_size_mid 0.314
_exptl_crystal_size_min 0.240
_refine_diff_density_max 0.705
_refine_diff_density_min -0.727
_refine_diff_density_rms 0.063
_refine_ls_extinction_method none
_refine_ls_goodness_of_fit_ref 1.034
_refine_ls_hydrogen_treatment constr
_refine_ls_matrix_type full
_refine_ls_number_parameters 603
_refine_ls_number_reflns 10887
_refine_ls_number_restraints 0
_refine_ls_restrained_S_all 1.034
_refine_ls_R_factor_all 0.0503
_refine_ls_R_factor_gt 0.0357
_refine_ls_shift/su_max 0.002
_refine_ls_shift/su_mean 0.000
_refine_ls_structure_factor_coef Fsqd
_refine_ls_weighting_details 'w=1/[\s^2^(Fo^2^)+(0.0497P)^2^+1.5060P] where P=(Fo^2^+2Fc^2^)/3'
_refine_ls_weighting_scheme calc
_refine_ls_wR_factor_gt 0.0889
_refine_ls_wR_factor_ref 0.0944
_reflns_Friedel_coverage 0.000
_reflns_number_gt 8938
_reflns_number_total 10887
_reflns_threshold_expression 'I > 2\s(I)'
_cod_data_source_file ja9b02092_si_003.cif
_cod_data_source_block buch168
_cod_depositor_comments 'Adding full bibliography for 4127238--4127240.cif.'
_cod_database_code 4127240
_shelx_shelxl_version_number 2016/4
_shelx_space_group_comment
;
The symmetry employed for this shelxl refinement is uniquely defined
by the following loop, which should always be used as a source of
symmetry information in preference to the above space-group names.
They are only intended as comments.
;
_shelx_estimated_absorpt_t_min 0.861
_shelx_estimated_absorpt_t_max 0.898

loop_
_space_group_symop_operation_xyz
'x, y, z'
'-x, -y, -z'

loop_
_atom_site_label
_atom_site_type_symbol
_atom_site_fract_x
_atom_site_fract_y
_atom_site_fract_z
_atom_site_U_iso_or_equiv
_atom_site_adp_type
_atom_site_occupancy
_atom_site_site_symmetry_order
_atom_site_calc_flag
_atom_site_refinement_flags_posn
_atom_site_refinement_flags_adp
MO1 Mo 0.62470(2) 0.77964(2) 0.21187(2) 0.01984(6) Uani 1 1 d . .
S1 S 0.44218(5) 1.01284(4) 0.23935(4) 0.02992(14) Uani 1 1 d . .
O1 O 0.53295(13) 0.69708(12) 0.17015(11) 0.0295(4) Uani 1 1 d . .
F1 F 0.55373(12) 0.49169(10) 0.17910(10) 0.0390(4) Uani 1 1 d . .
C1 C 0.76163(17) 0.63706(16) 0.18948(13) 0.0221(5) Uani 1 1 d . .
N1 N 0.82255(15) 0.59834(13) 0.11484(11) 0.0227(4) Uani 1 1 d . .
O2 O 0.63554(13) 0.84014(12) 0.07392(10) 0.0271(3) Uani 1 1 d . .
F2 F 0.37392(13) 0.41010(11) 0.19573(10) 0.0416(4) Uani 1 1 d . .
N2 N 0.78719(17) 0.56718(15) 0.24641(12) 0.0296(4) Uani 1 1 d . .
C2 C 0.8874(2) 0.49126(17) 0.11851(15) 0.0342(6) Uani 1 1 d . .
H2A H 0.967562 0.482294 0.085592 0.041 Uiso 1 1 calc R U
H2B H 0.852882 0.442888 0.098494 0.041 Uiso 1 1 calc R U
O3 O 0.46914(13) 0.90212(12) 0.22463(11) 0.0321(4) Uani 1 1 d . .
N3 N 0.59833(16) 0.77963(15) 0.31708(12) 0.0292(4) Uani 1 1 d . .
F3 F 0.16569(13) 0.53334(13) 0.20214(11) 0.0519(4) Uani 1 1 d . .
C3 C 0.8782(2) 0.47672(19) 0.21000(16) 0.0386(6) Uani 1 1 d . .
H3A H 0.856112 0.411974 0.230662 0.046 Uiso 1 1 calc R U
H3B H 0.950478 0.477163 0.222057 0.046 Uiso 1 1 calc R U
O4 O 0.51261(16) 1.04530(13) 0.28067(11) 0.0392(4) Uani 1 1 d . .
F4 F 0.14010(13) 0.74029(13) 0.19435(13) 0.0611(5) Uani 1 1 d . .
C4 C 0.84295(17) 0.64984(16) 0.03623(13) 0.0214(4) Uani 1 1 d . .
F5 F 0.31711(13) 0.82231(11) 0.17768(12) 0.0526(5) Uani 1 1 d . .
C5 C 0.78852(19) 0.63533(17) -0.02158(14) 0.0275(5) Uani 1 1 d . .
O5 O 0.41752(19) 1.07243(15) 0.17080(12) 0.0501(5) Uani 1 1 d . .
F6 F 0.31359(15) 0.97666(15) 0.38460(11) 0.0641(5) Uani 1 1 d . .
C6 C 0.8179(2) 0.68181(19) -0.09916(15) 0.0334(6) Uani 1 1 d . .
H6 H 0.780655 0.673864 -0.139359 0.040 Uiso 1 1 calc R U
F7 F 0.22961(14) 1.00143(15) 0.28808(13) 0.0663(5) Uani 1 1 d . .
C7 C 0.8988(2) 0.73858(18) -0.11911(15) 0.0337(6) Uani 1 1 d . .
C8 C 0.9543(2) 0.74841(17) -0.06101(15) 0.0310(5) Uani 1 1 d . .
H8 H 1.011124 0.786613 -0.074645 0.037 Uiso 1 1 calc R U
F8 F 0.26420(16) 1.12775(13) 0.33818(13) 0.0686(6) Uani 1 1 d . .
C9 C 0.92901(18) 0.70385(16) 0.01657(14) 0.0244(5) Uani 1 1 d . .
C10 C 0.7018(2) 0.5717(2) -0.00301(17) 0.0399(6) Uani 1 1 d . .
H10A H 0.739950 0.500171 -0.017501 0.060 Uiso 1 1 calc R U
H10B H 0.647142 0.597180 -0.035464 0.060 Uiso 1 1 calc R U
H10C H 0.661821 0.576375 0.056069 0.060 Uiso 1 1 calc R U
C11 C 0.9265(3) 0.7910(2) -0.20238(18) 0.0530(8) Uani 1 1 d . .
H11A H 0.894570 0.763451 -0.240399 0.079 Uiso 1 1 calc R U
H11B H 1.009133 0.778535 -0.224849 0.079 Uiso 1 1 calc R U
H11C H 0.893739 0.864790 -0.195797 0.079 Uiso 1 1 calc R U
C12 C 0.9960(2) 0.71047(19) 0.07621(16) 0.0332(6) Uani 1 1 d . .
H12A H 1.057162 0.744581 0.049333 0.050 Uiso 1 1 calc R U
H12B H 1.028634 0.641331 0.093343 0.050 Uiso 1 1 calc R U
H12C H 0.945766 0.749834 0.124880 0.050 Uiso 1 1 calc R U
C13 C 0.7572(2) 0.5781(2) 0.33502(15) 0.0350(6) Uani 1 1 d . .
C14 C 0.6811(2) 0.5240(2) 0.38398(16) 0.0387(6) Uani 1 1 d . .
C15 C 0.6570(3) 0.5324(3) 0.46988(17) 0.0510(8) Uani 1 1 d . .
H15 H 0.605008 0.496506 0.504347 0.061 Uiso 1 1 calc R U
C16 C 0.7059(3) 0.5907(3) 0.50598(18) 0.0671(10) Uani 1 1 d . .
C17 C 0.7850(3) 0.6397(3) 0.4540(2) 0.0687(11) Uani 1 1 d . .
H17 H 0.820862 0.679255 0.478076 0.082 Uiso 1 1 calc R U
C18 C 0.8130(2) 0.6328(3) 0.36887(17) 0.0474(7) Uani 1 1 d . .
C19 C 0.6288(3) 0.4572(2) 0.34710(17) 0.0479(7) Uani 1 1 d . .
H19A H 0.598632 0.494760 0.303076 0.072 Uiso 1 1 calc R U
H19B H 0.566986 0.437462 0.390024 0.072 Uiso 1 1 calc R U
H19C H 0.686517 0.395650 0.324001 0.072 Uiso 1 1 calc R U
C20 C 0.6751(4) 0.6012(4) 0.5996(2) 0.1027(18) Uani 1 1 d . .
H20A H 0.718183 0.645475 0.613838 0.154 Uiso 1 1 calc R U
H20B H 0.593563 0.631536 0.620534 0.154 Uiso 1 1 calc R U
H20C H 0.693681 0.533481 0.624558 0.154 Uiso 1 1 calc R U
C21 C 0.9041(3) 0.6823(3) 0.31492(19) 0.0542(8) Uani 1 1 d . .
H21A H 0.967328 0.629311 0.283830 0.081 Uiso 1 1 calc R U
H21B H 0.931670 0.719621 0.349828 0.081 Uiso 1 1 calc R U
H21C H 0.872242 0.730113 0.276224 0.081 Uiso 1 1 calc R U
C22 C 0.5441(2) 0.7938(2) 0.40138(15) 0.0344(6) Uani 1 1 d . .
C23 C 0.4480(2) 0.7543(2) 0.43470(16) 0.0375(6) Uani 1 1 d . .
C24 C 0.3927(3) 0.7709(2) 0.51849(18) 0.0509(8) Uani 1 1 d . .
H24 H 0.327661 0.744370 0.542912 0.061 Uiso 1 1 calc R U
C25 C 0.4312(3) 0.8251(3) 0.56616(19) 0.0666(10) Uani 1 1 d . .
H25 H 0.393306 0.834730 0.623356 0.080 Uiso 1 1 calc R U
C26 C 0.5240(3) 0.8655(3) 0.5319(2) 0.0670(10) Uani 1 1 d . .
H26 H 0.549194 0.902802 0.565929 0.080 Uiso 1 1 calc R U
C27 C 0.5820(3) 0.8530(2) 0.44818(18) 0.0498(8) Uani 1 1 d . .
C28 C 0.4026(2) 0.7010(2) 0.38188(17) 0.0420(7) Uani 1 1 d . .
H28A H 0.341110 0.671994 0.416805 0.063 Uiso 1 1 calc R U
H28B H 0.463526 0.645846 0.351270 0.063 Uiso 1 1 calc R U
H28C H 0.373352 0.749952 0.342756 0.063 Uiso 1 1 calc R U
C29 C 0.6793(3) 0.9012(3) 0.4095(2) 0.0643(10) Uani 1 1 d . .
H29A H 0.745619 0.848374 0.381799 0.096 Uiso 1 1 calc R U
H29B H 0.697570 0.934012 0.452427 0.096 Uiso 1 1 calc R U
H29C H 0.658453 0.952639 0.368918 0.096 Uiso 1 1 calc R U
C30 C 0.73065(19) 0.86992(17) 0.18557(16) 0.0289(5) Uani 1 1 d . .
H30 H 0.763543 0.882150 0.227165 0.035 Uiso 1 1 calc R U
C31 C 0.76105(19) 0.91876(17) 0.10579(16) 0.0297(5) Uani 1 1 d . .
C32 C 0.70683(18) 0.90715(16) 0.04760(16) 0.0302(6) Uani 1 1 d . .
C33 C 0.7224(2) 0.95733(18) -0.02843(17) 0.0346(6) Uani 1 1 d . .
H33 H 0.682357 0.949237 -0.066755 0.042 Uiso 1 1 calc R U
C34 C 0.7997(2) 1.02038(19) -0.04607(18) 0.0407(7) Uani 1 1 d . .
H34 H 0.812630 1.055738 -0.097465 0.049 Uiso 1 1 calc R U
C35 C 0.8570(2) 1.03179(19) 0.00992(18) 0.0400(7) Uani 1 1 d . .
H35 H 0.909827 1.074049 -0.003258 0.048 Uiso 1 1 calc R U
C36 C 0.8377(2) 0.98183(18) 0.08536(18) 0.0355(6) Uani 1 1 d . .
H36 H 0.877267 0.990518 0.123849 0.043 Uiso 1 1 calc R U
C37 C 0.44322(18) 0.66014(17) 0.17921(14) 0.0236(5) Uani 1 1 d . .
C38 C 0.45147(18) 0.55518(17) 0.18319(14) 0.0249(5) Uani 1 1 d . .
C39 C 0.3602(2) 0.51268(17) 0.19159(15) 0.0283(5) Uani 1 1 d . .
C40 C 0.2550(2) 0.5745(2) 0.19531(16) 0.0329(6) Uani 1 1 d . .
C41 C 0.2423(2) 0.6779(2) 0.19068(17) 0.0365(6) Uani 1 1 d . .
C42 C 0.3343(2) 0.72004(18) 0.18289(16) 0.0318(5) Uani 1 1 d . .
C43 C 0.5575(2) 0.8405(2) 0.02569(16) 0.0362(6) Uani 1 1 d . .
H43A H 0.507492 0.909052 0.026843 0.054 Uiso 1 1 calc R U
H43B H 0.511610 0.790855 0.048989 0.054 Uiso 1 1 calc R U
H43C H 0.600141 0.821844 -0.031573 0.054 Uiso 1 1 calc R U
C44 C 0.3046(2) 1.0301(2) 0.31678(19) 0.0445(7) Uani 1 1 d . .
C1X C 0.6166(2) 0.2410(2) 0.19199(18) 0.0384(6) Uani 1 1 d . .
H1X1 H 0.585355 0.192810 0.233991 0.046 Uiso 1 1 calc R U
H1X2 H 0.571978 0.311151 0.209097 0.046 Uiso 1 1 calc R U
C2X C 0.6023(2) 0.2185(2) 0.11119(18) 0.0419(7) Uani 1 1 d . .
H2X1 H 0.521776 0.218085 0.118280 0.050 Uiso 1 1 calc R U
H2X2 H 0.648911 0.149218 0.093105 0.050 Uiso 1 1 calc R U
CL1X Cl 0.75931(7) 0.23130(9) 0.19021(8) 0.0909(4) Uani 1 1 d . .
CL2X Cl 0.64174(13) 0.30789(8) 0.03326(6) 0.0970(4) Uani 1 1 d . .

loop_
_atom_site_aniso_label
_atom_site_aniso_U_11
_atom_site_aniso_U_22
_atom_site_aniso_U_33
_atom_site_aniso_U_23
_atom_site_aniso_U_13
_atom_site_aniso_U_12
MO1 0.01768(10) 0.01799(10) 0.02171(10) -0.00418(7) 0.00032(7) -0.00563(7)
S1 0.0321(3) 0.0223(3) 0.0297(3) -0.0047(2) 0.0005(2) -0.0050(2)
O1 0.0240(8) 0.0245(8) 0.0408(10) -0.0057(7) -0.0058(7) -0.0092(7)
F1 0.0295(7) 0.0241(7) 0.0658(11) -0.0011(7) -0.0185(7) -0.0041(6)
C1 0.0194(10) 0.0234(11) 0.0224(11) -0.0016(9) -0.0012(9) -0.0079(9)
N1 0.0235(9) 0.0183(9) 0.0207(9) -0.0003(7) -0.0005(7) -0.0006(7)
O2 0.0246(8) 0.0247(8) 0.0308(9) 0.0005(7) -0.0052(7) -0.0063(6)
F2 0.0457(9) 0.0270(7) 0.0591(10) 0.0045(7) -0.0181(8) -0.0185(6)
N2 0.0308(10) 0.0271(10) 0.0202(10) 0.0030(8) 0.0022(8) 0.0015(8)
C2 0.0386(14) 0.0216(11) 0.0290(13) 0.0022(10) 0.0033(11) 0.0025(10)
O3 0.0211(8) 0.0256(8) 0.0456(10) -0.0092(7) -0.0024(7) -0.0035(6)
N3 0.0298(10) 0.0278(10) 0.0278(11) -0.0054(8) -0.0029(8) -0.0065(8)
F3 0.0287(8) 0.0558(10) 0.0758(12) -0.0181(9) -0.0076(8) -0.0212(7)
C3 0.0378(14) 0.0307(13) 0.0299(13) 0.0054(11) 0.0039(11) 0.0075(11)
O4 0.0458(11) 0.0330(9) 0.0386(10) -0.0117(8) -0.0060(8) -0.0122(8)
F4 0.0288(8) 0.0488(10) 0.1104(16) -0.0259(10) -0.0332(9) 0.0058(7)
C4 0.0202(10) 0.0182(10) 0.0190(11) -0.0022(8) 0.0012(8) 0.0012(8)
F5 0.0432(9) 0.0227(7) 0.0993(14) -0.0049(8) -0.0358(9) -0.0013(6)
C5 0.0232(11) 0.0263(11) 0.0276(12) -0.0092(9) -0.0020(9) 0.0011(9)
O5 0.0690(14) 0.0382(11) 0.0411(11) 0.0057(9) -0.0151(10) -0.0106(10)
F6 0.0546(11) 0.0665(12) 0.0462(11) 0.0081(9) 0.0149(8) -0.0031(9)
C6 0.0337(13) 0.0362(13) 0.0257(13) -0.0060(10) -0.0109(10) 0.0051(11)
F7 0.0282(9) 0.0658(12) 0.0941(15) -0.0156(11) -0.0056(9) 0.0007(8)
C7 0.0365(13) 0.0272(12) 0.0251(13) 0.0028(10) -0.0002(10) 0.0053(10)
C8 0.0281(12) 0.0217(11) 0.0323(13) 0.0017(10) 0.0040(10) -0.0003(9)
F8 0.0591(12) 0.0439(10) 0.0773(14) -0.0251(9) 0.0040(10) 0.0162(9)
C9 0.0211(11) 0.0180(10) 0.0270(12) -0.0020(9) 0.0008(9) 0.0007(8)
C10 0.0370(14) 0.0478(16) 0.0354(15) -0.0110(12) -0.0041(12) -0.0142(12)
C11 0.064(2) 0.0473(17) 0.0336(16) 0.0135(13) -0.0057(14) 0.0001(15)
C12 0.0228(11) 0.0339(13) 0.0415(15) -0.0014(11) -0.0058(10) -0.0068(10)
C13 0.0356(14) 0.0394(14) 0.0220(12) 0.0040(10) -0.0025(10) -0.0012(11)
C14 0.0448(15) 0.0370(14) 0.0250(13) 0.0056(11) -0.0019(11) -0.0027(12)
C15 0.0575(19) 0.064(2) 0.0249(14) 0.0089(13) -0.0007(13) -0.0176(16)
C16 0.073(2) 0.111(3) 0.0213(15) 0.0085(17) -0.0081(15) -0.037(2)
C17 0.072(2) 0.115(3) 0.0333(17) 0.0019(18) -0.0159(16) -0.048(2)
C18 0.0430(16) 0.068(2) 0.0303(15) 0.0046(14) -0.0065(12) -0.0160(15)
C19 0.0647(19) 0.0393(15) 0.0311(15) 0.0005(12) 0.0057(13) -0.0184(14)
C20 0.130(4) 0.178(5) 0.0220(17) 0.009(2) -0.017(2) -0.085(4)
C21 0.0430(16) 0.086(2) 0.0389(17) -0.0011(16) -0.0077(13) -0.0286(16)
C22 0.0387(14) 0.0377(14) 0.0234(12) -0.0092(10) -0.0021(11) -0.0074(11)
C23 0.0429(15) 0.0356(14) 0.0291(14) 0.0000(11) -0.0038(11) -0.0071(11)
C24 0.0569(19) 0.0545(18) 0.0330(15) 0.0013(13) 0.0038(13) -0.0164(15)
C25 0.083(3) 0.080(2) 0.0264(16) -0.0135(16) 0.0086(16) -0.023(2)
C26 0.082(3) 0.088(3) 0.0327(17) -0.0280(17) -0.0019(17) -0.030(2)
C27 0.0591(19) 0.0569(18) 0.0344(16) -0.0140(13) -0.0045(14) -0.0210(15)
C28 0.0436(15) 0.0495(16) 0.0325(14) 0.0047(12) -0.0016(12) -0.0216(13)
C29 0.071(2) 0.081(2) 0.051(2) -0.0292(18) -0.0074(17) -0.0391(19)
C30 0.0225(11) 0.0255(11) 0.0357(13) -0.0039(10) -0.0034(10) -0.0041(9)
C31 0.0227(11) 0.0191(11) 0.0405(14) -0.0021(10) 0.0005(10) -0.0023(9)
C32 0.0191(11) 0.0162(10) 0.0440(15) -0.0011(10) 0.0068(10) -0.0008(8)
C33 0.0241(12) 0.0295(13) 0.0407(15) -0.0015(11) -0.0027(11) 0.0045(10)
C34 0.0298(13) 0.0294(13) 0.0469(16) 0.0143(12) 0.0043(12) 0.0013(10)
C35 0.0251(12) 0.0278(13) 0.0608(19) 0.0085(12) -0.0005(12) -0.0096(10)
C36 0.0260(12) 0.0254(12) 0.0509(16) -0.0017(11) -0.0040(11) -0.0052(10)
C37 0.0213(11) 0.0277(11) 0.0214(11) -0.0027(9) -0.0039(9) -0.0064(9)
C38 0.0203(11) 0.0289(12) 0.0264(12) -0.0016(9) -0.0081(9) -0.0047(9)
C39 0.0344(13) 0.0253(11) 0.0290(13) 0.0011(9) -0.0082(10) -0.0149(10)
C40 0.0233(12) 0.0415(14) 0.0378(14) -0.0093(11) -0.0050(10) -0.0158(11)
C41 0.0229(12) 0.0390(14) 0.0478(16) -0.0130(12) -0.0144(11) 0.0016(10)
C42 0.0328(13) 0.0232(12) 0.0416(15) -0.0050(10) -0.0137(11) -0.0045(10)
C43 0.0339(13) 0.0409(14) 0.0369(15) 0.0043(11) -0.0156(11) -0.0090(11)
C44 0.0327(14) 0.0363(15) 0.0518(18) -0.0058(13) 0.0001(13) 0.0034(12)
C1X 0.0326(13) 0.0307(13) 0.0507(17) 0.0049(12) -0.0096(12) -0.0082(11)
C2X 0.0446(15) 0.0273(13) 0.0524(18) -0.0012(12) -0.0082(13) -0.0115(11)
CL1X 0.0371(4) 0.1068(8) 0.1321(9) -0.0771(7) -0.0207(5) -0.0040(5)
CL2X 0.1919(13) 0.0715(6) 0.0395(5) 0.0066(4) -0.0148(6) -0.0737(8)

loop_
_atom_type_symbol
_atom_type_description
_atom_type_scat_dispersion_real
_atom_type_scat_dispersion_imag
_atom_type_scat_source
C C 0.0033 0.0016 'International Tables Vol C Tables 4.2.6.8 and 6.1.1.4'
H H 0.0000 0.0000 'International Tables Vol C Tables 4.2.6.8 and 6.1.1.4'
N N 0.0061 0.0033 'International Tables Vol C Tables 4.2.6.8 and 6.1.1.4'
O O 0.0106 0.0060 'International Tables Vol C Tables 4.2.6.8 and 6.1.1.4'
F F 0.0171 0.0103 'International Tables Vol C Tables 4.2.6.8 and 6.1.1.4'
S S 0.1246 0.1234 'International Tables Vol C Tables 4.2.6.8 and 6.1.1.4'
Cl Cl 0.1484 0.1585 'International Tables Vol C Tables 4.2.6.8 and 6.1.1.4'
Mo Mo -1.6832 0.6857 'International Tables Vol C Tables 4.2.6.8 and 6.1.1.4'

loop_
_geom_angle_atom_site_label_1
_geom_angle_atom_site_label_2
_geom_angle_atom_site_label_3
_geom_angle
N3 MO1 C30 98.08(10)
N3 MO1 O1 113.68(8)
C30 MO1 O1 148.13(9)
N3 MO1 O3 88.26(8)
C30 MO1 O3 96.20(8)
O1 MO1 O3 82.80(6)
N3 MO1 C1 96.61(9)
C30 MO1 C1 93.96(8)
O1 MO1 C1 85.21(7)
O3 MO1 C1 168.01(7)
N3 MO1 O2 160.50(8)
C30 MO1 O2 72.62(8)
O1 MO1 O2 76.28(6)
O3 MO1 O2 76.07(6)
C1 MO1 O2 101.04(7)
O5 S1 O4 117.28(12)
O5 S1 O3 113.00(11)
O4 S1 O3 114.99(11)
O5 S1 C44 104.14(14)
O4 S1 C44 103.93(13)
O3 S1 C44 100.84(11)
C37 O1 MO1 151.97(15)
N1 C1 N2 107.56(18)
N1 C1 MO1 125.24(16)
N2 C1 MO1 126.57(15)
C1 N1 C4 128.87(18)
C1 N1 C2 113.11(18)
C4 N1 C2 117.53(17)
C32 O2 C43 115.81(19)
C32 O2 MO1 113.45(15)
C43 O2 MO1 128.13(14)
C1 N2 C13 128.7(2)
C1 N2 C3 112.97(18)
C13 N2 C3 116.83(19)
N1 C2 C3 102.26(18)
N1 C2 H2A 111.3
C3 C2 H2A 111.3
N1 C2 H2B 111.3
C3 C2 H2B 111.3
H2A C2 H2B 109.2
S1 O3 MO1 133.40(10)
C22 N3 MO1 162.79(19)
N2 C3 C2 102.08(19)
N2 C3 H3A 111.4
C2 C3 H3A 111.4
N2 C3 H3B 111.4
C2 C3 H3B 111.4
H3A C3 H3B 109.2
C5 C4 C9 121.5(2)
C5 C4 N1 120.2(2)
C9 C4 N1 117.8(2)
C4 C5 C6 117.5(2)
C4 C5 C10 122.0(2)
C6 C5 C10 120.5(2)
C7 C6 C5 122.2(2)
C7 C6 H6 118.9
C5 C6 H6 118.9
C6 C7 C8 118.8(2)
C6 C7 C11 121.3(3)
C8 C7 C11 119.9(3)
C7 C8 C9 121.5(2)
C7 C8 H8 119.2
C9 C8 H8 119.2
C8 C9 C4 118.4(2)
C8 C9 C12 120.1(2)
C4 C9 C12 121.5(2)
C5 C10 H10A 109.5
C5 C10 H10B 109.5
H10A C10 H10B 109.5
C5 C10 H10C 109.5
H10A C10 H10C 109.5
H10B C10 H10C 109.5
C7 C11 H11A 109.5
C7 C11 H11B 109.5
H11A C11 H11B 109.5
C7 C11 H11C 109.5
H11A C11 H11C 109.5
H11B C11 H11C 109.5
C9 C12 H12A 109.5
C9 C12 H12B 109.5
H12A C12 H12B 109.5
C9 C12 H12C 109.5
H12A C12 H12C 109.5
H12B C12 H12C 109.5
C18 C13 C14 122.0(2)
C18 C13 N2 119.1(2)
C14 C13 N2 118.6(2)
C13 C14 C15 117.6(3)
C13 C14 C19 121.9(2)
C15 C14 C19 120.6(3)
C16 C15 C14 122.2(3)
C16 C15 H15 118.9
C14 C15 H15 118.9
C15 C16 C17 117.8(3)
C15 C16 C20 121.0(3)
C17 C16 C20 121.2(3)
C18 C17 C16 122.3(3)
C18 C17 H17 118.9
C16 C17 H17 118.9
C13 C18 C17 118.0(3)
C13 C18 C21 121.4(2)
C17 C18 C21 120.6(3)
C14 C19 H19A 109.5
C14 C19 H19B 109.5
H19A C19 H19B 109.5
C14 C19 H19C 109.5
H19A C19 H19C 109.5
H19B C19 H19C 109.5
C16 C20 H20A 109.5
C16 C20 H20B 109.5
H20A C20 H20B 109.5
C16 C20 H20C 109.5
H20A C20 H20C 109.5
H20B C20 H20C 109.5
C18 C21 H21A 109.5
C18 C21 H21B 109.5
H21A C21 H21B 109.5
C18 C21 H21C 109.5
H21A C21 H21C 109.5
H21B C21 H21C 109.5
N3 C22 C23 118.1(2)
N3 C22 C27 119.4(2)
C23 C22 C27 122.3(2)
C24 C23 C22 117.8(3)
C24 C23 C28 120.9(3)
C22 C23 C28 121.3(2)
C25 C24 C23 120.8(3)
C25 C24 H24 119.6
C23 C24 H24 119.6
C24 C25 C26 120.6(3)
C24 C25 H25 119.7
C26 C25 H25 119.7
C25 C26 C27 121.4(3)
C25 C26 H26 119.3
C27 C26 H26 119.3
C26 C27 C22 117.0(3)
C26 C27 C29 121.7(3)
C22 C27 C29 121.3(3)
C23 C28 H28A 109.5
C23 C28 H28B 109.5
H28A C28 H28B 109.5
C23 C28 H28C 109.5
H28A C28 H28C 109.5
H28B C28 H28C 109.5
C27 C29 H29A 109.5
C27 C29 H29B 109.5
H29A C29 H29B 109.5
C27 C29 H29C 109.5
H29A C29 H29C 109.5
H29B C29 H29C 109.5
C31 C30 MO1 123.09(18)
C31 C30 H30 118.5
MO1 C30 H30 118.5
C32 C31 C36 117.6(2)
C32 C31 C30 118.3(2)
C36 C31 C30 124.0(2)
C31 C32 O2 112.3(2)
C31 C32 C33 123.3(2)
O2 C32 C33 124.5(2)
C32 C33 C34 117.1(3)
C32 C33 H33 121.4
C34 C33 H33 121.4
C35 C34 C33 121.0(2)
C35 C34 H34 119.5
C33 C34 H34 119.5
C34 C35 C36 120.1(2)
C34 C35 H35 120.0
C36 C35 H35 120.0
C35 C36 C31 120.9(3)
C35 C36 H36 119.5
C31 C36 H36 119.5
O1 C37 C38 121.06(19)
O1 C37 C42 124.3(2)
C38 C37 C42 114.6(2)
F1 C38 C39 118.2(2)
F1 C38 C37 118.52(19)
C39 C38 C37 123.2(2)
F2 C39 C40 119.7(2)
F2 C39 C38 120.2(2)
C40 C39 C38 120.1(2)
F3 C40 C41 120.4(2)
F3 C40 C39 120.4(2)
C41 C40 C39 119.2(2)
F4 C41 C40 120.4(2)
F4 C41 C42 119.2(2)
C40 C41 C42 120.4(2)
F5 C42 C41 117.8(2)
F5 C42 C37 119.6(2)
C41 C42 C37 122.5(2)
O2 C43 H43A 109.5
O2 C43 H43B 109.5
H43A C43 H43B 109.5
O2 C43 H43C 109.5
H43A C43 H43C 109.5
H43B C43 H43C 109.5
F7 C44 F6 108.3(3)
F7 C44 F8 107.9(2)
F6 C44 F8 107.6(2)
F7 C44 S1 111.3(2)
F6 C44 S1 111.24(19)
F8 C44 S1 110.3(2)
C2X C1X CL1X 113.5(2)
C2X C1X H1X1 108.9
CL1X C1X H1X1 108.9
C2X C1X H1X2 108.9
CL1X C1X H1X2 108.9
H1X1 C1X H1X2 107.7
C1X C2X CL2X 113.12(19)
C1X C2X H2X1 109.0
CL2X C2X H2X1 109.0
C1X C2X H2X2 109.0
CL2X C2X H2X2 109.0
H2X1 C2X H2X2 107.8

loop_
_geom_bond_atom_site_label_1
_geom_bond_atom_site_label_2
_geom_bond_distance
MO1 N3 1.708(2)
MO1 C30 1.962(2)
MO1 O1 2.0654(15)
MO1 O3 2.2013(16)
MO1 C1 2.219(2)
MO1 O2 2.3844(16)
S1 O5 1.421(2)
S1 O4 1.4297(19)
S1 O3 1.4687(16)
S1 C44 1.829(3)
O1 C37 1.312(3)
F1 C38 1.348(3)
C1 N1 1.341(3)
C1 N2 1.343(3)
N1 C4 1.437(3)
N1 C2 1.480(3)
O2 C32 1.392(3)
O2 C43 1.440(3)
F2 C39 1.349(3)
N2 C13 1.442(3)
N2 C3 1.485(3)
C2 C3 1.514(4)
C2 H2A 0.9900
C2 H2B 0.9900
N3 C22 1.397(3)
F3 C40 1.347(3)
C3 H3A 0.9900
C3 H3B 0.9900
F4 C41 1.343(3)
C4 C5 1.387(3)
C4 C9 1.403(3)
F5 C42 1.341(3)
C5 C6 1.401(3)
C5 C10 1.502(3)
F6 C44 1.323(3)
C6 C7 1.376(4)
C6 H6 0.9500
F7 C44 1.319(4)
C7 C8 1.383(4)
C7 C11 1.514(3)
C8 C9 1.385(3)
C8 H8 0.9500
F8 C44 1.325(3)
C9 C12 1.501(3)
C10 H10A 0.9800
C10 H10B 0.9800
C10 H10C 0.9800
C11 H11A 0.9800
C11 H11B 0.9800
C11 H11C 0.9800
C12 H12A 0.9800
C12 H12B 0.9800
C12 H12C 0.9800
C13 C18 1.379(4)
C13 C14 1.395(4)
C14 C15 1.399(4)
C14 C19 1.493(4)
C15 C16 1.372(5)
C15 H15 0.9500
C16 C17 1.396(5)
C16 C20 1.522(4)
C17 C18 1.382(4)
C17 H17 0.9500
C18 C21 1.515(4)
C19 H19A 0.9800
C19 H19B 0.9800
C19 H19C 0.9800
C20 H20A 0.9800
C20 H20B 0.9800
C20 H20C 0.9800
C21 H21A 0.9800
C21 H21B 0.9800
C21 H21C 0.9800
C22 C23 1.400(4)
C22 C27 1.404(4)
C23 C24 1.395(4)
C23 C28 1.486(4)
C24 C25 1.375(5)
C24 H24 0.9500
C25 C26 1.374(5)
C25 H25 0.9500
C26 C27 1.395(4)
C26 H26 0.9500
C27 C29 1.494(4)
C28 H28A 0.9800
C28 H28B 0.9800
C28 H28C 0.9800
C29 H29A 0.9800
C29 H29B 0.9800
C29 H29C 0.9800
C30 C31 1.447(3)
C30 H30 0.9500
C31 C32 1.379(4)
C31 C36 1.397(3)
C32 C33 1.391(4)
C33 C34 1.403(4)
C33 H33 0.9500
C34 C35 1.375(4)
C34 H34 0.9500
C35 C36 1.382(4)
C35 H35 0.9500
C36 H36 0.9500
C37 C38 1.390(3)
C37 C42 1.400(3)
C38 C39 1.376(3)
C39 C40 1.370(4)
C40 C41 1.361(4)
C41 C42 1.383(3)
C43 H43A 0.9800
C43 H43B 0.9800
C43 H43C 0.9800
C1X C2X 1.483(4)
C1X CL1X 1.765(3)
C1X H1X1 0.9900
C1X H1X2 0.9900
C2X CL2X 1.767(3)
C2X H2X1 0.9900
C2X H2X2 0.9900

loop_
_geom_torsion_atom_site_label_1
_geom_torsion_atom_site_label_2
_geom_torsion_atom_site_label_3
_geom_torsion_atom_site_label_4
_geom_torsion
N2 C1 N1 C4 -166.3(2)
MO1 C1 N1 C4 22.4(3)
N2 C1 N1 C2 5.4(3)
MO1 C1 N1 C2 -165.94(16)
N1 C1 N2 C13 170.0(2)
MO1 C1 N2 C13 -18.8(4)
N1 C1 N2 C3 4.5(3)
MO1 C1 N2 C3 175.71(17)
C1 N1 C2 C3 -12.4(3)
C4 N1 C2 C3 160.3(2)
O5 S1 O3 MO1 113.26(16)
O4 S1 O3 MO1 -25.08(19)
C44 S1 O3 MO1 -136.15(16)
C30 MO1 N3 C22 116.0(6)
O1 MO1 N3 C22 -61.4(6)
O3 MO1 N3 C22 20.0(6)
C1 MO1 N3 C22 -149.0(6)
O2 MO1 N3 C22 56.2(7)
C1 N2 C3 C2 -11.9(3)
C13 N2 C3 C2 -179.2(2)
N1 C2 C3 N2 13.4(3)
C1 N1 C4 C5 -106.1(3)
C2 N1 C4 C5 82.5(3)
C1 N1 C4 C9 81.7(3)
C2 N1 C4 C9 -89.7(2)
C9 C4 C5 C6 -3.7(3)
N1 C4 C5 C6 -175.60(19)
C9 C4 C5 C10 175.8(2)
N1 C4 C5 C10 3.9(3)
C4 C5 C6 C7 1.1(3)
C10 C5 C6 C7 -178.4(2)
C5 C6 C7 C8 1.2(3)
C5 C6 C7 C11 -178.0(2)
C6 C7 C8 C9 -1.0(3)
C11 C7 C8 C9 178.3(2)
C7 C8 C9 C4 -1.5(3)
C7 C8 C9 C12 176.2(2)
C5 C4 C9 C8 3.9(3)
N1 C4 C9 C8 176.02(18)
C5 C4 C9 C12 -173.7(2)
N1 C4 C9 C12 -1.6(3)
C1 N2 C13 C18 -74.6(3)
C3 N2 C13 C18 90.4(3)
C1 N2 C13 C14 112.1(3)
C3 N2 C13 C14 -82.9(3)
C18 C13 C14 C15 4.2(4)
N2 C13 C14 C15 177.3(2)
C18 C13 C14 C19 -174.3(3)
N2 C13 C14 C19 -1.2(4)
C13 C14 C15 C16 -0.4(5)
C19 C14 C15 C16 178.1(3)
C14 C15 C16 C17 -2.2(6)
C14 C15 C16 C20 178.0(4)
C15 C16 C17 C18 1.3(6)
C20 C16 C17 C18 -178.9(4)
C14 C13 C18 C17 -5.1(5)
N2 C13 C18 C17 -178.2(3)
C14 C13 C18 C21 173.7(3)
N2 C13 C18 C21 0.7(4)
C16 C17 C18 C13 2.3(6)
C16 C17 C18 C21 -176.6(4)
MO1 N3 C22 C23 55.2(7)
MO1 N3 C22 C27 -120.2(6)
N3 C22 C23 C24 -178.5(2)
C27 C22 C23 C24 -3.3(4)
N3 C22 C23 C28 -1.6(4)
C27 C22 C23 C28 173.6(3)
C22 C23 C24 C25 0.6(5)
C28 C23 C24 C25 -176.4(3)
C23 C24 C25 C26 1.0(6)
C24 C25 C26 C27 0.0(6)
C25 C26 C27 C22 -2.5(6)
C25 C26 C27 C29 176.9(4)
N3 C22 C27 C26 179.4(3)
C23 C22 C27 C26 4.2(5)
N3 C22 C27 C29 0.0(5)
C23 C22 C27 C29 -175.2(3)
MO1 C30 C31 C32 4.8(3)
MO1 C30 C31 C36 -178.84(18)
C36 C31 C32 O2 178.05(19)
C30 C31 C32 O2 -5.4(3)
C36 C31 C32 C33 -2.0(3)
C30 C31 C32 C33 174.6(2)
C43 O2 C32 C31 166.97(19)
MO1 O2 C32 C31 3.7(2)
C43 O2 C32 C33 -12.9(3)
MO1 O2 C32 C33 -176.17(17)
C31 C32 C33 C34 1.7(3)
O2 C32 C33 C34 -178.4(2)
C32 C33 C34 C35 -0.2(4)
C33 C34 C35 C36 -0.9(4)
C34 C35 C36 C31 0.5(4)
C32 C31 C36 C35 0.9(3)
C30 C31 C36 C35 -175.5(2)
MO1 O1 C37 C38 -115.2(3)
MO1 O1 C37 C42 67.0(4)
O1 C37 C38 F1 1.2(3)
C42 C37 C38 F1 179.3(2)
O1 C37 C38 C39 -179.1(2)
C42 C37 C38 C39 -1.1(3)
F1 C38 C39 F2 0.1(3)
C37 C38 C39 F2 -179.5(2)
F1 C38 C39 C40 -179.5(2)
C37 C38 C39 C40 0.9(4)
F2 C39 C40 F3 -0.8(4)
C38 C39 C40 F3 178.9(2)
F2 C39 C40 C41 -179.7(2)
C38 C39 C40 C41 -0.1(4)
F3 C40 C41 F4 1.2(4)
C39 C40 C41 F4 -179.9(2)
F3 C40 C41 C42 -179.4(2)
C39 C40 C41 C42 -0.4(4)
F4 C41 C42 F5 -1.3(4)
C40 C41 C42 F5 179.3(2)
F4 C41 C42 C37 179.6(2)
C40 C41 C42 C37 0.2(4)
O1 C37 C42 F5 -0.6(4)
C38 C37 C42 F5 -178.5(2)
O1 C37 C42 C41 178.5(2)
C38 C37 C42 C41 0.6(4)
O5 S1 C44 F7 57.7(2)
O4 S1 C44 F7 -178.95(19)
O3 S1 C44 F7 -59.6(2)
O5 S1 C44 F6 178.7(2)
O4 S1 C44 F6 -58.0(2)
O3 S1 C44 F6 61.4(2)
O5 S1 C44 F8 -62.0(2)
O4 S1 C44 F8 61.3(2)
O3 S1 C44 F8 -179.3(2)
CL1X C1X C2X CL2X -64.6(2)
